data_4346884
loop_
_publ_author_name
'Hall, Nikita'
'Orio, Maylis'
'Gennari, Marcello'
'Wills, Christopher'
'Molton, Florian'
'Philouze, Christian'
'Jameson, Geoffrey B.'
'Halcrow, Malcolm A.'
'Blackman, Allan G.'
'Duboc, Carole'

_publ_section_title
;
 Multifrequency cw-EPR and DFT Studies of an Apparent Compressed
 Octahedral Cu(II) Complex.
;
_journal_issue 4
_journal_name_full 'Inorganic chemistry'
_journal_page_first 1497
_journal_page_last 1504
_journal_paper_doi 10.1021/acs.inorgchem.5b02287
_journal_volume 55
_journal_year 2016
_chemical_formula_sum 'C14 H15 Br Cu0.5 N4'
_chemical_formula_weight 350.98
_space_group_IT_number 52
_space_group_name_Hall '-P 2a 2bc'
_space_group_name_H-M_alt 'P n n a'
_symmetry_cell_setting orthorhombic
_symmetry_space_group_name_H-M 'P n n a'
_atom_sites_solution_hydrogens geom
_atom_sites_solution_primary direct
_atom_sites_solution_secondary difmap
_audit_creation_method SHELXL-97
_cell_angle_alpha 90.00
_cell_angle_beta 90.00
_cell_angle_gamma 90.00
_cell_formula_units_Z 8
_cell_length_a 16.185(5)
_cell_length_b 14.081(4)
_cell_length_c 12.616(4)
_cell_measurement_reflns_used 5074
_cell_measurement_temperature 89(2)
_cell_measurement_theta_max 24.22
_cell_measurement_theta_min 2.51
_cell_volume 2875.2(15)
_computing_cell_refinement 'ApexII and SAINT (Bruker, 2001)'
_computing_data_collection 'ApexII (Bruker 2004)'
_computing_data_reduction SAINT
_computing_molecular_graphics 'WinGX (Farrugia, 1999)'
_computing_publication_material WinGX
_computing_structure_refinement 'SHELXL-97 (Sheldrick, 2008)'
_computing_structure_solution 'SIR97 (Altomare et al., 1997)'
_diffrn_ambient_temperature 89(2)
_diffrn_measured_fraction_theta_full 0.992
_diffrn_measured_fraction_theta_max 0.992
_diffrn_measurement_device_type 'Bruker Kappa ApexII area detector'
_diffrn_measurement_method 'phi and omega scans'
_diffrn_radiation_monochromator graphite
_diffrn_radiation_source 'fine-focus sealed tube'
_diffrn_radiation_type MoK\a
_diffrn_radiation_wavelength 0.71069
_diffrn_reflns_av_R_equivalents 0.0530
_diffrn_reflns_av_sigmaI/netI 0.0227
_diffrn_reflns_limit_h_max 18
_diffrn_reflns_limit_h_min -18
_diffrn_reflns_limit_k_max 16
_diffrn_reflns_limit_k_min -16
_diffrn_reflns_limit_l_max 14
_diffrn_reflns_limit_l_min -14
_diffrn_reflns_number 45994
_diffrn_reflns_theta_full 24.47
_diffrn_reflns_theta_max 24.47
_diffrn_reflns_theta_min 2.17
_exptl_absorpt_coefficient_mu 3.572
_exptl_absorpt_correction_T_max 1.000000
_exptl_absorpt_correction_T_min 0.614296
_exptl_absorpt_correction_type multi-scan
_exptl_absorpt_process_details SADABS
_exptl_crystal_colour green
_exptl_crystal_density_diffrn 1.622
_exptl_crystal_density_method 'not measured'
_exptl_crystal_description block
_exptl_crystal_F_000 1412
_exptl_crystal_size_max 0.53
_exptl_crystal_size_mid 0.39
_exptl_crystal_size_min 0.39
_refine_diff_density_max 2.093
_refine_diff_density_min -2.092
_refine_diff_density_rms 0.119
_refine_ls_extinction_method none
_refine_ls_goodness_of_fit_ref 1.076
_refine_ls_hydrogen_treatment constr
_refine_ls_matrix_type full
_refine_ls_number_parameters 179
_refine_ls_number_reflns 2368
_refine_ls_number_restraints 0
_refine_ls_restrained_S_all 1.076
_refine_ls_R_factor_all 0.0874
_refine_ls_R_factor_gt 0.0700
_refine_ls_shift/su_max 0.000
_refine_ls_shift/su_mean 0.000
_refine_ls_structure_factor_coef Fsqd
_refine_ls_weighting_details 'calc w=1/[\s^2^(Fo^2^)+(0.0000P)^2^+36.0890P] where P=(Fo^2^+2Fc^2^)/3'
_refine_ls_weighting_scheme calc
_refine_ls_wR_factor_gt 0.1292
_refine_ls_wR_factor_ref 0.1383
_reflns_number_gt 1910
_reflns_number_total 2368
_reflns_threshold_expression >2\s(I)
_cod_data_source_file ic5b02287_si_007.cif
_cod_data_source_block Cu_Br
_cod_original_cell_volume 2875.2(16)
_cod_original_sg_symbol_H-M Pnna
_cod_original_formula_sum 'C14 H15 Br Cu0.50 N4'
_cod_database_code 4346884

loop_
_symmetry_equiv_pos_as_xyz
'x, y, z'
'-x+1/2, -y, z'
'x, -y+1/2, -z+1/2'
'-x+1/2, y+1/2, -z+1/2'
'-x, -y, -z'
'x-1/2, y, -z'
'-x, y-1/2, z-1/2'
'x-1/2, -y-1/2, z-1/2'

loop_
_atom_site_label
_atom_site_type_symbol
_atom_site_fract_x
_atom_site_fract_y
_atom_site_fract_z
_atom_site_U_iso_or_equiv
_atom_site_adp_type
_atom_site_occupancy
_atom_site_symmetry_multiplicity
_atom_site_calc_flag
_atom_site_refinement_flags
Br1 Br 0.2500 0.5000 0.87277(11) 0.0516(4) Uani 1 2 d S
Cu1 Cu 0.39453(8) 0.7500 0.7500 0.0372(3) Uani 1 2 d S
N1 N 0.4793(4) 0.8358(4) 0.6573(5) 0.0424(16) Uani 1 1 d .
N2 N 0.4002(4) 0.8685(4) 0.8340(5) 0.0380(15) Uani 1 1 d .
C10 C 0.3574(5) 0.8756(6) 0.9238(6) 0.044(2) Uani 1 1 d .
C6 C 0.4452(4) 0.9417(5) 0.7974(6) 0.0383(19) Uani 1 1 d .
C5 C 0.4908(5) 0.9237(5) 0.6993(6) 0.0395(19) Uani 1 1 d .
C1 C 0.5191(5) 0.8145(6) 0.5681(7) 0.051(2) Uani 1 1 d .
H1 H 0.5113 0.7545 0.5388 0.061 Uiso 1 1 calc R
C7 C 0.4473(5) 1.0271(5) 0.8522(7) 0.045(2) Uani 1 1 d .
H7 H 0.4777 1.0783 0.8271 0.054 Uiso 1 1 calc R
C4 C 0.5423(5) 0.9888(5) 0.6519(7) 0.048(2) Uani 1 1 d .
H4 H 0.5496 1.0485 0.6820 0.057 Uiso 1 1 calc R
C9 C 0.3576(5) 0.9584(6) 0.9821(7) 0.054(2) Uani 1 1 d .
H9 H 0.3278 0.9631 1.0449 0.065 Uiso 1 1 calc R
C8 C 0.4029(5) 1.0335(6) 0.9449(7) 0.054(2) Uani 1 1 d .
H8 H 0.4037 1.0900 0.9830 0.065 Uiso 1 1 calc R
C2 C 0.5706(5) 0.8759(6) 0.5176(8) 0.054(2) Uani 1 1 d .
H2 H 0.5973 0.8579 0.4555 0.065 Uiso 1 1 calc R
C3 C 0.5828(5) 0.9654(6) 0.5599(7) 0.052(2) Uani 1 1 d .
H3 H 0.6176 1.0088 0.5268 0.062 Uiso 1 1 calc R
Br2 Br 0.54483(9) 0.2500 0.7500 0.0926(7) Uani 1 2 d S
C14 C 0.2896(8) 1.1304(7) 1.2356(10) 0.079(4) Uani 1 1 d .
C12 C 0.2412(7) 1.1385(8) 1.3301(10) 0.094(4) Uani 1 1 d .
H12A H 0.1861 1.1578 1.3121 0.140 Uiso 1 1 calc R
H12B H 0.2656 1.1848 1.3763 0.140 Uiso 1 1 calc R
H12C H 0.2394 1.0781 1.3655 0.140 Uiso 1 1 calc R
N4 N 0.3246(9) 1.1246(10) 1.1620(9) 0.155(7) Uani 1 1 d .
N3 N 0.2900(4) 0.7333(4) 0.8611(5) 0.0448(17) Uani 1 1 d .
H24 H 0.2833 0.6709 0.8781 0.054 Uiso 1 1 calc R
C23 C 0.2164(5) 0.7683(5) 0.8046(6) 0.0442(19) Uani 1 1 d .
H23A H 0.1668 0.7476 0.8410 0.053 Uiso 1 1 calc R
H23B H 0.2167 0.8372 0.8035 0.053 Uiso 1 1 calc R
C11 C 0.3108(5) 0.7875(6) 0.9557(7) 0.051(2) Uani 1 1 d .
H11A H 0.3445 0.7492 1.0027 0.061 Uiso 1 1 calc R
H11B H 0.2607 0.8051 0.9931 0.061 Uiso 1 1 calc R

loop_
_atom_site_aniso_label
_atom_site_aniso_U_11
_atom_site_aniso_U_22
_atom_site_aniso_U_33
_atom_site_aniso_U_23
_atom_site_aniso_U_13
_atom_site_aniso_U_12
Br1 0.0572(7) 0.0332(6) 0.0645(8) 0.000 0.000 0.0146(6)
Cu1 0.0337(7) 0.0292(6) 0.0487(8) -0.0148(6) 0.000 0.000
N1 0.035(3) 0.030(3) 0.062(4) -0.020(3) 0.001(3) 0.002(3)
N2 0.036(3) 0.034(3) 0.044(4) -0.016(3) -0.005(3) 0.006(3)
C10 0.042(4) 0.045(5) 0.044(5) -0.018(4) -0.005(4) 0.013(4)
C6 0.032(4) 0.029(4) 0.054(5) -0.014(4) -0.019(4) 0.009(3)
C5 0.035(4) 0.028(4) 0.056(5) -0.016(4) -0.010(4) 0.006(3)
C1 0.042(5) 0.036(4) 0.076(6) -0.025(4) 0.010(5) 0.005(4)
C7 0.037(4) 0.033(4) 0.066(6) -0.020(4) -0.015(4) 0.011(3)
C4 0.042(4) 0.027(4) 0.075(6) -0.013(4) -0.010(4) 0.001(4)
C9 0.051(5) 0.057(5) 0.054(6) -0.030(5) -0.014(4) 0.025(5)
C8 0.049(5) 0.047(5) 0.067(6) -0.036(5) -0.020(5) 0.018(4)
C2 0.048(5) 0.041(4) 0.073(6) -0.018(5) 0.014(5) 0.003(4)
C3 0.047(5) 0.038(4) 0.070(6) -0.009(4) 0.006(5) 0.000(4)
Br2 0.0533(8) 0.0302(6) 0.194(2) -0.0471(10) 0.000 0.000
C14 0.122(10) 0.049(6) 0.065(7) -0.020(6) -0.042(7) 0.038(6)
C12 0.076(8) 0.079(8) 0.126(11) 0.048(8) -0.026(8) -0.019(6)
N4 0.231(15) 0.175(12) 0.059(7) -0.051(8) -0.054(9) 0.156(12)
N3 0.042(4) 0.035(4) 0.057(4) 0.000(3) -0.008(3) 0.002(3)
C23 0.042(4) 0.040(4) 0.051(5) 0.008(4) 0.001(4) 0.000(4)
C11 0.045(5) 0.061(5) 0.047(5) -0.010(4) 0.012(4) 0.016(4)

loop_
_atom_type_symbol
_atom_type_description
_atom_type_scat_dispersion_real
_atom_type_scat_dispersion_imag
_atom_type_scat_source
C C 0.0033 0.0016 'International Tables Vol C Tables 4.2.6.8 and 6.1.1.4'
H H 0.0000 0.0000 'International Tables Vol C Tables 4.2.6.8 and 6.1.1.4'
N N 0.0061 0.0033 'International Tables Vol C Tables 4.2.6.8 and 6.1.1.4'
Cu Cu 0.3201 1.2651 'International Tables Vol C Tables 4.2.6.8 and 6.1.1.4'
Br Br -0.2901 2.4595 'International Tables Vol C Tables 4.2.6.8 and 6.1.1.4'

loop_
_geom_angle_atom_site_label_1
_geom_angle_atom_site_label_2
_geom_angle_atom_site_label_3
_geom_angle
_geom_angle_site_symmetry_1
_geom_angle_site_symmetry_3
N2 Cu1 N2 174.7(4) 3_566 .
N2 Cu1 N1 98.7(2) 3_566 .
N2 Cu1 N1 77.9(2) . .
N2 Cu1 N1 77.9(2) 3_566 3_566
N2 Cu1 N1 98.7(2) . 3_566
N1 Cu1 N1 101.6(3) . 3_566
N2 Cu1 N3 77.6(2) 3_566 3_566
N2 Cu1 N3 106.6(2) . 3_566
N1 Cu1 N3 94.8(2) . 3_566
N1 Cu1 N3 152.3(2) 3_566 3_566
N2 Cu1 N3 106.6(2) 3_566 .
N2 Cu1 N3 77.6(2) . .
N1 Cu1 N3 152.3(2) . .
N1 Cu1 N3 94.8(2) 3_566 .
N3 Cu1 N3 80.1(3) 3_566 .
C1 N1 C5 118.0(7) . .
C1 N1 Cu1 129.5(5) . .
C5 N1 Cu1 112.5(5) . .
C10 N2 C6 121.1(6) . .
C10 N2 Cu1 119.7(5) . .
C6 N2 Cu1 119.2(5) . .
N2 C10 C9 121.1(8) . .
N2 C10 C11 115.2(7) . .
C9 C10 C11 123.7(8) . .
N2 C6 C7 120.4(8) . .
N2 C6 C5 115.5(6) . .
C7 C6 C5 124.0(8) . .
N1 C5 C4 121.3(7) . .
N1 C5 C6 114.8(7) . .
C4 C5 C6 123.9(7) . .
N1 C1 C2 123.3(7) . .
N1 C1 H1 118.4 . .
C2 C1 H1 118.4 . .
C8 C7 C6 117.9(8) . .
C8 C7 H7 121.0 . .
C6 C7 H7 121.0 . .
C3 C4 C5 119.8(7) . .
C3 C4 H4 120.1 . .
C5 C4 H4 120.1 . .
C8 C9 C10 118.1(9) . .
C8 C9 H9 121.0 . .
C10 C9 H9 121.0 . .
C9 C8 C7 121.3(7) . .
C9 C8 H8 119.3 . .
C7 C8 H8 119.3 . .
C1 C2 C3 119.1(8) . .
C1 C2 H2 120.4 . .
C3 C2 H2 120.4 . .
C4 C3 C2 118.4(8) . .
C4 C3 H3 120.8 . .
C2 C3 H3 120.8 . .
N4 C14 C12 178.1(13) . .
C14 C12 H12A 109.5 . .
C14 C12 H12B 109.5 . .
H12A C12 H12B 109.5 . .
C14 C12 H12C 109.5 . .
H12A C12 H12C 109.5 . .
H12B C12 H12C 109.5 . .
C11 N3 C23 114.1(6) . .
C11 N3 Cu1 106.7(5) . .
C23 N3 Cu1 106.0(5) . .
C11 N3 H24 110.0 . .
C23 N3 H24 110.0 . .
Cu1 N3 H24 110.0 . .
C23 C23 N3 109.6(5) 3_566 .
C23 C23 H23A 109.7 3_566 .
N3 C23 H23A 109.7 . .
C23 C23 H23B 109.7 3_566 .
N3 C23 H23B 109.7 . .
H23A C23 H23B 108.2 . .
N3 C11 C10 109.2(7) . .
N3 C11 H11A 109.8 . .
C10 C11 H11A 109.8 . .
N3 C11 H11B 109.8 . .
C10 C11 H11B 109.8 . .
H11A C11 H11B 108.3 . .

loop_
_geom_bond_atom_site_label_1
_geom_bond_atom_site_label_2
_geom_bond_distance
_geom_bond_site_symmetry_2
Cu1 N2 1.979(6) 3_566
Cu1 N2 1.979(6) .
Cu1 N1 2.171(7) .
Cu1 N1 2.171(7) 3_566
Cu1 N3 2.210(7) 3_566
Cu1 N3 2.210(7) .
N1 C1 1.331(10) .
N1 C5 1.358(9) .
N2 C10 1.331(10) .
N2 C6 1.343(10) .
C10 C9 1.378(10) .
C10 C11 1.506(11) .
C6 C7 1.388(10) .
C6 C5 1.463(11) .
C5 C4 1.376(11) .
C1 C2 1.360(11) .
C1 H1 0.9300 .
C7 C8 1.374(12) .
C7 H7 0.9300 .
C4 C3 1.373(11) .
C4 H4 0.9300 .
C9 C8 1.371(12) .
C9 H9 0.9300 .
C8 H8 0.9300 .
C2 C3 1.383(11) .
C2 H2 0.9300 .
C3 H3 0.9300 .
C14 N4 1.090(17) .
C14 C12 1.431(16) .
C12 H12A 0.9600 .
C12 H12B 0.9600 .
C12 H12C 0.9600 .
N3 C11 1.456(10) .
N3 C23 1.474(9) .
N3 H24 0.9100 .
C23 C23 1.470(15) 3_566
C23 H23A 0.9700 .
C23 H23B 0.9700 .
C11 H11A 0.9700 .
C11 H11B 0.9700 .
